data_7102508
loop_
_publ_author_name
'Armstrong, Alan'
'Scutt, James N'

_publ_section_title
;
 Total synthesis of (+)-belactosin A.
;
_journal_issue 5
_journal_name_full 'Chemical communications (Cambridge, England)'
_journal_page_first 510
_journal_page_last 511
_journal_paper_doi 10.1039/b316142k
_journal_year 2004
_chemical_formula_sum 'C12 H20 O4'
_chemical_formula_weight 228.28
_chemical_name_systematic
;
?
;
_space_group_IT_number 19
_symmetry_cell_setting orthorhombic
_symmetry_space_group_name_Hall 'P 2ac 2ab'
_symmetry_space_group_name_H-M 'P 21 21 21'
_atom_sites_solution_hydrogens geom
_atom_sites_solution_primary direct
_atom_sites_solution_secondary difmap
_audit_creation_method SHELXL-97
_cell_angle_alpha 90.00
_cell_angle_beta 90.00
_cell_angle_gamma 90.00
_cell_formula_units_Z 4
_cell_length_a 6.0476(7)
_cell_length_b 11.4445(7)
_cell_length_c 19.263(3)
_cell_measurement_reflns_used 30
_cell_measurement_temperature 293(2)
_cell_measurement_theta_max 22.51
_cell_measurement_theta_min 11.89
_cell_volume 1333.2(3)
_computing_cell_refinement 'Bruker XSCANS'
_computing_data_collection 'Bruker XSCANS'
_computing_data_reduction 'Bruker SHELXTL'
_computing_molecular_graphics 'Bruker SHELXTL'
_computing_publication_material 'Bruker SHELXTL'
_computing_structure_refinement 'SHELXL-97 (Sheldrick, 1997)'
_computing_structure_solution 'SHELXS-97 (Sheldrick, 1990)'
_diffrn_ambient_temperature 293(2)
_diffrn_measured_fraction_theta_full 0.998
_diffrn_measured_fraction_theta_max 0.999
_diffrn_measurement_device_type 'Bruker P4'
_diffrn_measurement_method '\w scans'
_diffrn_radiation_monochromator graphite
_diffrn_radiation_source 'fine-focus sealed tube'
_diffrn_radiation_type CuK\a
_diffrn_radiation_wavelength 1.54178
_diffrn_reflns_av_R_equivalents 0.0000
_diffrn_reflns_av_sigmaI/netI 0.0356
_diffrn_reflns_limit_h_max 7
_diffrn_reflns_limit_h_min 0
_diffrn_reflns_limit_k_max 13
_diffrn_reflns_limit_k_min 0
_diffrn_reflns_limit_l_max 0
_diffrn_reflns_limit_l_min -22
_diffrn_reflns_number 1342
_diffrn_reflns_theta_full 64.99
_diffrn_reflns_theta_max 64.99
_diffrn_reflns_theta_min 4.59
_diffrn_standards_interval_count 97
_diffrn_standards_number 3
_exptl_absorpt_coefficient_mu 0.692
_exptl_absorpt_correction_type none
_exptl_crystal_colour Colourless
_exptl_crystal_density_diffrn 1.137
_exptl_crystal_density_method 'not measured'
_exptl_crystal_description needles
_exptl_crystal_F_000 496
_exptl_crystal_size_max 1.00
_exptl_crystal_size_mid 0.33
_exptl_crystal_size_min 0.10
_refine_diff_density_max 0.144
_refine_diff_density_min -0.124
_refine_diff_density_rms 0.033
_refine_ls_abs_structure_details 'Flack H D (1983), Acta Cryst. A39, 876-881'
_refine_ls_abs_structure_Flack -1.5(6)
_refine_ls_extinction_coef 0.033(3)
_refine_ls_extinction_expression Fc^*^=kFc[1+0.001xFc^2^\l^3^/sin(2\q)]^-1/4^
_refine_ls_extinction_method SHELXL
_refine_ls_goodness_of_fit_ref 1.059
_refine_ls_hydrogen_treatment mixed
_refine_ls_matrix_type full
_refine_ls_number_parameters 146
_refine_ls_number_reflns 1342
_refine_ls_number_restraints 0
_refine_ls_restrained_S_all 1.059
_refine_ls_R_factor_all 0.0617
_refine_ls_R_factor_gt 0.0509
_refine_ls_shift/su_max 0.000
_refine_ls_shift/su_mean 0.000
_refine_ls_structure_factor_coef Fsqd
_refine_ls_weighting_details 'calc w=1/[\s^2^(Fo^2^)+(0.0762P)^2^+0.0672P] where P=(Fo^2^+2Fc^2^)/3'
_refine_ls_weighting_scheme calc
_refine_ls_wR_factor_gt 0.1389
_refine_ls_wR_factor_ref 0.1479
_reflns_number_gt 1091
_reflns_number_total 1342
_reflns_threshold_expression >2sigma(I)
_cod_data_source_file b316142k.txt
_cod_data_source_block Compound_19
_cod_depositor_comments
;
The following automatic conversions were performed:
'_symmetry_cell_setting' value 'Orthorhombic' changed to 'orthorhombic'
according to '/home/saulius/struct/CIF-dictionaries/cif_core.dic'
dictionary named 'cif_core.dic' version 2.4.1 from 2010-06-29.

Automatic conversion script
Id: cif_fix_enum 1527 2010-12-29 10:47:43Z saulius 
;
_cod_original_sg_symbol_H-M P2(1)2(1)2(1)
_cod_database_code 7102508

loop_
_symmetry_equiv_pos_as_xyz
'x, y, z'
'-x+1/2, -y, z+1/2'
'-x, y+1/2, -z+1/2'
'x+1/2, -y+1/2, -z'

loop_
_atom_site_label
_atom_site_type_symbol
_atom_site_fract_x
_atom_site_fract_y
_atom_site_fract_z
_atom_site_U_iso_or_equiv
_atom_site_adp_type
_atom_site_occupancy
_atom_site_symmetry_multiplicity
_atom_site_calc_flag
_atom_site_refinement_flags
O1 O 0.5327(7) 0.1816(2) 0.39916(15) 0.0893(10) Uani 1 1 d .
C2 C 0.3453(9) 0.2391(4) 0.4144(2) 0.0864(13) Uani 1 1 d .
O2 O 0.1842(8) 0.1994(3) 0.4408(2) 0.1322(17) Uani 1 1 d .
C3 C 0.4197(6) 0.3556(3) 0.38564(17) 0.0623(8) Uani 1 1 d .
H3A H 0.3436 0.3730 0.3419 0.075 Uiso 1 1 calc R
C4 C 0.6352(7) 0.2879(3) 0.37211(18) 0.0669(9) Uani 1 1 d .
H4A H 0.7593 0.3153 0.4005 0.080 Uiso 1 1 calc R
C5 C 0.4215(7) 0.4620(3) 0.43271(18) 0.0656(9) Uani 1 1 d .
H5A H 0.4909 0.4403 0.4768 0.079 Uiso 1 1 calc R
C6 C 0.1828(8) 0.4996(4) 0.4471(2) 0.0800(11) Uani 1 1 d .
H6A H 0.1151 0.5233 0.4037 0.096 Uiso 1 1 calc R
H6B H 0.1012 0.4328 0.4645 0.096 Uiso 1 1 calc R
C7 C 0.1614(11) 0.5988(5) 0.4988(3) 0.1172(19) Uani 1 1 d .
H7A H 0.0081 0.6185 0.5044 0.176 Uiso 1 1 calc R
H7B H 0.2406 0.6658 0.4819 0.176 Uiso 1 1 calc R
H7C H 0.2218 0.5751 0.5426 0.176 Uiso 1 1 calc R
C8 C 0.5593(8) 0.5584(3) 0.3990(3) 0.0866(12) Uani 1 1 d .
H8A H 0.7076 0.5309 0.3919 0.130 Uiso 1 1 calc R
H8B H 0.5618 0.6256 0.4288 0.130 Uiso 1 1 calc R
H8C H 0.4952 0.5793 0.3552 0.130 Uiso 1 1 calc R
C9 C 0.6936(7) 0.2751(3) 0.29565(19) 0.0649(8) Uani 1 1 d .
O9 O 0.6133(5) 0.2039(2) 0.25865(14) 0.0841(9) Uani 1 1 d .
O10 O 0.8343(5) 0.3594(2) 0.27837(12) 0.0733(7) Uani 1 1 d .
C11 C 0.8961(7) 0.3824(3) 0.20505(18) 0.0696(9) Uani 1 1 d .
C12 C 0.6922(9) 0.4049(5) 0.1630(2) 0.1020(16) Uani 1 1 d .
H12A H 0.6048 0.3350 0.1608 0.153 Uiso 1 1 calc R
H12B H 0.7335 0.4281 0.1169 0.153 Uiso 1 1 calc R
H12C H 0.6076 0.4661 0.1844 0.153 Uiso 1 1 calc R
C13 C 1.0365(10) 0.4920(4) 0.2103(3) 0.1062(18) Uani 1 1 d .
H13A H 1.1668 0.4756 0.2370 0.159 Uiso 1 1 calc R
H13B H 0.9529 0.5527 0.2325 0.159 Uiso 1 1 calc R
H13C H 1.0784 0.5169 0.1645 0.159 Uiso 1 1 calc R
C14 C 1.0295(10) 0.2800(4) 0.1785(2) 0.0970(14) Uani 1 1 d .
H14A H 0.9366 0.2121 0.1758 0.145 Uiso 1 1 calc R
H14B H 1.1500 0.2649 0.2097 0.145 Uiso 1 1 calc R
H14C H 1.0867 0.2979 0.1333 0.145 Uiso 1 1 calc R

loop_
_atom_site_aniso_label
_atom_site_aniso_U_11
_atom_site_aniso_U_22
_atom_site_aniso_U_33
_atom_site_aniso_U_23
_atom_site_aniso_U_13
_atom_site_aniso_U_12
O1 0.127(3) 0.0568(14) 0.0841(17) 0.0138(13) 0.014(2) -0.0037(17)
C2 0.111(4) 0.067(2) 0.081(2) -0.0010(19) 0.023(3) -0.019(3)
O2 0.160(4) 0.101(2) 0.136(3) -0.008(2) 0.065(3) -0.055(3)
C3 0.0661(18) 0.0616(17) 0.0592(15) 0.0053(14) 0.0046(15) -0.0081(17)
C4 0.080(2) 0.0527(16) 0.0684(18) 0.0081(14) 0.0063(18) -0.0032(18)
C5 0.073(2) 0.0595(18) 0.0648(17) 0.0017(15) -0.0026(17) -0.0037(17)
C6 0.082(3) 0.085(2) 0.073(2) -0.004(2) 0.009(2) 0.001(2)
C7 0.140(5) 0.111(4) 0.100(3) -0.025(3) 0.029(4) 0.017(4)
C8 0.085(3) 0.0593(18) 0.115(3) -0.001(2) 0.004(3) -0.007(2)
C9 0.0647(19) 0.0569(15) 0.0730(18) -0.0015(16) 0.0081(17) 0.0025(17)
O9 0.098(2) 0.0729(15) 0.0815(16) -0.0151(13) 0.0077(16) -0.0164(16)
O10 0.0848(18) 0.0669(14) 0.0682(13) 0.0006(11) 0.0057(13) -0.0140(14)
C11 0.081(2) 0.0631(17) 0.0651(17) 0.0050(16) 0.0068(18) -0.0121(19)
C12 0.103(3) 0.105(3) 0.098(3) 0.026(3) -0.017(3) -0.003(3)
C13 0.138(5) 0.083(3) 0.097(3) 0.008(3) 0.011(3) -0.042(3)
C14 0.105(4) 0.084(2) 0.102(3) 0.001(2) 0.028(3) 0.006(3)

loop_
_atom_type_symbol
_atom_type_description
_atom_type_scat_dispersion_real
_atom_type_scat_dispersion_imag
_atom_type_scat_source
C C 0.0181 0.0091 'International Tables Vol C Tables 4.2.6.8 and 6.1.1.4'
H H 0.0000 0.0000 'International Tables Vol C Tables 4.2.6.8 and 6.1.1.4'
O O 0.0492 0.0322 'International Tables Vol C Tables 4.2.6.8 and 6.1.1.4'

loop_
_geom_angle_atom_site_label_1
_geom_angle_atom_site_label_2
_geom_angle_atom_site_label_3
_geom_angle
C2 O1 C4 91.6(3)
O2 C2 O1 126.8(4)
O2 C2 C3 137.5(5)
O1 C2 C3 95.8(3)
C2 C3 C5 119.3(3)
C2 C3 C4 82.5(3)
C5 C3 C4 120.0(3)
O1 C4 C9 111.3(3)
O1 C4 C3 90.0(3)
C9 C4 C3 114.1(3)
C3 C5 C8 109.2(3)
C3 C5 C6 109.1(3)
C8 C5 C6 112.8(3)
C7 C6 C5 114.2(4)
O9 C9 O10 127.6(4)
O9 C9 C4 123.5(3)
O10 C9 C4 108.8(3)
C9 O10 C11 121.9(3)
O10 C11 C12 109.7(3)
O10 C11 C14 108.6(3)
C12 C11 C14 113.0(4)
O10 C11 C13 103.0(3)
C12 C11 C13 110.7(4)
C14 C11 C13 111.4(4)

loop_
_geom_bond_atom_site_label_1
_geom_bond_atom_site_label_2
_geom_bond_distance
O1 C2 1.343(6)
O1 C4 1.461(4)
C2 O2 1.189(6)
C2 C3 1.513(5)
C3 C5 1.518(5)
C3 C4 1.538(5)
C4 C9 1.522(5)
C5 C8 1.527(5)
C5 C6 1.532(6)
C6 C7 1.515(6)
C9 O9 1.187(4)
C9 O10 1.328(4)
O10 C11 1.484(4)
C11 C12 1.498(6)
C11 C14 1.511(6)
C11 C13 1.518(5)

loop_
_cod_related_entry_id
_cod_related_entry_database
_cod_related_entry_code
1 ChemSpider 9508595
